data_7218800
loop_
_publ_author_name
'Wan, Chong-Qing'
'Sun, Xiao-Li'
'Li, Ai-Min'
'Sun, Xin-Zhan'
'Lee, Hung Kay'
'Han, Hong-Liang'
'Che, Guang-Bo'

_publ_section_title
;
 A series of silver(i) coordination polymers of a new linear
 4-((pyridin-4-ylthio)methyl)pyridine ligand: the role of organic and
 inorganic anions
;
_journal_issue 4
_journal_name_full CrystEngComm
_journal_page_first 797
_journal_paper_doi 10.1039/C4CE02029D
_journal_volume 17
_journal_year 2015
_chemical_formula_sum 'C11 H10 Ag N3 O3 S'
_chemical_formula_weight 372.15
_chemical_name_systematic
;
 ?
;
_space_group_crystal_system monoclinic
_space_group_IT_number 14
_space_group_name_Hall '-P 2ybc'
_space_group_name_H-M_alt 'P 1 21/c 1'
_symmetry_space_group_name_Hall '-P 2ybc'
_symmetry_space_group_name_H-M 'P 1 21/c 1'
_atom_sites_solution_hydrogens geom
_audit_creation_method SHELXL-2014
_cell_angle_alpha 90
_cell_angle_beta 123.909(11)
_cell_angle_gamma 90
_cell_formula_units_Z 4
_cell_length_a 10.775(3)
_cell_length_b 8.596(2)
_cell_length_c 16.451(5)
_cell_measurement_temperature 296(2)
_cell_volume 1264.6(6)
_computing_structure_refinement 'SHELXL-2014 (Sheldrick, 2014)'
_diffrn_ambient_temperature 296(2)
_diffrn_measured_fraction_theta_full 0.969
_diffrn_measured_fraction_theta_max 0.919
_diffrn_radiation_type MoK\a
_diffrn_radiation_wavelength 0.71073
_diffrn_reflns_av_R_equivalents 0.0686
_diffrn_reflns_av_unetI/netI 0.0965
_diffrn_reflns_Laue_measured_fraction_full 0.969
_diffrn_reflns_Laue_measured_fraction_max 0.919
_diffrn_reflns_limit_h_max 12
_diffrn_reflns_limit_h_min -14
_diffrn_reflns_limit_k_max 11
_diffrn_reflns_limit_k_min -10
_diffrn_reflns_limit_l_max 20
_diffrn_reflns_limit_l_min -20
_diffrn_reflns_number 7700
_diffrn_reflns_point_group_measured_fraction_full 0.969
_diffrn_reflns_point_group_measured_fraction_max 0.919
_diffrn_reflns_theta_full 25.242
_diffrn_reflns_theta_max 27.932
_diffrn_reflns_theta_min 2.277
_exptl_absorpt_coefficient_mu 1.765
_exptl_absorpt_correction_T_max 0.7456
_exptl_absorpt_correction_T_min 0.5408
_exptl_absorpt_correction_type multi-scan
_exptl_absorpt_process_details SADABS
_exptl_crystal_colour Colorless
_exptl_crystal_density_diffrn 1.955
_exptl_crystal_description Block
_exptl_crystal_F_000 736
_exptl_crystal_size_max 0.27
_exptl_crystal_size_mid 0.23
_exptl_crystal_size_min 0.18
_refine_diff_density_max 0.553
_refine_diff_density_min -0.615
_refine_diff_density_rms 0.128
_refine_ls_extinction_method none
_refine_ls_goodness_of_fit_ref 0.969
_refine_ls_hydrogen_treatment constr
_refine_ls_matrix_type full
_refine_ls_number_parameters 179
_refine_ls_number_reflns 2789
_refine_ls_number_restraints 6
_refine_ls_restrained_S_all 0.977
_refine_ls_R_factor_all 0.1294
_refine_ls_R_factor_gt 0.0588
_refine_ls_shift/su_max 0.000
_refine_ls_shift/su_mean 0.000
_refine_ls_structure_factor_coef Fsqd
_refine_ls_weighting_details 'w=1/[\s^2^(Fo^2^)+(0.0786P)^2^] where P=(Fo^2^+2Fc^2^)/3'
_refine_ls_weighting_scheme calc
_refine_ls_wR_factor_gt 0.1431
_refine_ls_wR_factor_ref 0.1720
_reflns_Friedel_coverage 0.000
_reflns_number_gt 1383
_reflns_number_total 2789
_reflns_threshold_expression 'I > 2\s(I)'
_cod_data_source_file c4ce02029d2.cif
_cod_data_source_block CCDC999955
_cod_depositor_comments
;
The following automatic conversions were performed:

'_exptl_absorpt_correction_type' value 'Multi-Scan' changed to
'multi-scan' according to
/usr/data/users/saulius/crontab/automatic-downloads/rss-feeds/RSC/lib/dictionaries/cif_core.dic
dictionary named 'cif_core.dic' version 2.4.2 from 2011-04-26.

Automatic conversion script
Id: cif_fix_values 2827 2014-09-09 07:05:25Z andrius 

 Adding full bibliography for 7218794--7218803.cif.
;
_cod_original_cell_volume 1264.5(6)
_cod_database_code 7218800
_shelx_space_group_comment
;
The symmetry employed for this shelxl refinement is uniquely defined
by the following loop, which should always be used as a source of
symmetry information in preference to the above space-group names.
They are only intended as comments.
;
_shelxl_version_number 2014-3

loop_
_space_group_symop_operation_xyz
'x, y, z'
'-x, y+1/2, -z+1/2'
'-x, -y, -z'
'x, -y-1/2, z-1/2'

loop_
_atom_site_label
_atom_site_type_symbol
_atom_site_fract_x
_atom_site_fract_y
_atom_site_fract_z
_atom_site_U_iso_or_equiv
_atom_site_adp_type
_atom_site_occupancy
_atom_site_site_symmetry_order
_atom_site_calc_flag
_atom_site_refinement_flags_posn
_atom_site_refinement_flags_adp
_atom_site_refinement_flags_occupancy
_atom_site_disorder_assembly
_atom_site_disorder_group
Ag1 Ag 0.88900(7) 0.45577(9) 0.72716(4) 0.0698(3) Uani 1 1 d . . . . .
S1 S 0.3578(3) 0.4069(3) 0.24701(16) 0.0479(7) Uani 0.819(5) 1 d D . P A 1
C6 C 0.3911(11) 0.5685(11) 0.1893(7) 0.050(2) Uani 0.819(5) 1 d D . P A 1
H6A H 0.3845 0.6675 0.2150 0.060 Uiso 0.819(5) 1 calc R U P A 1
H6B H 0.4888 0.5598 0.1998 0.060 Uiso 0.819(5) 1 calc R U P A 1
C6' C 0.453(5) 0.402(4) 0.2602(14) 0.0479(7) Uani 0.181(5) 1 d D . P A 2
H6'A H 0.3965 0.3070 0.2317 0.057 Uiso 0.181(5) 1 calc R U P A 2
H6'B H 0.5327 0.4072 0.2493 0.057 Uiso 0.181(5) 1 calc R U P A 2
S1' S 0.3322(14) 0.5741(14) 0.2111(8) 0.050(2) Uani 0.181(5) 1 d D . P A 2
N1 N 0.7380(7) 0.4236(7) 0.5699(4) 0.0489(16) Uani 1 1 d . . . . .
N2 N 0.0575(7) 0.5166(7) -0.1203(4) 0.0527(16) Uani 1 1 d . . . . .
C1 C 0.6195(8) 0.3254(9) 0.5321(5) 0.0524(19) Uani 1 1 d . . . . .
H1A H 0.6129 0.2599 0.5745 0.063 Uiso 1 1 calc R U . . .
C2 C 0.5089(8) 0.3187(8) 0.4337(5) 0.0501(18) Uani 1 1 d . . . . .
H2A H 0.4301 0.2490 0.4110 0.060 Uiso 1 1 calc R U . . .
C3 C 0.5141(8) 0.4139(8) 0.3691(5) 0.0491(19) Uani 1 1 d D . . . .
C4 C 0.6404(9) 0.5120(8) 0.4076(6) 0.053(2) Uani 1 1 d . . . . .
H4A H 0.6519 0.5763 0.3668 0.064 Uiso 1 1 calc R U . . .
C5 C 0.7452(9) 0.5099(9) 0.5065(6) 0.0520(19) Uani 1 1 d . . . . .
H5A H 0.8280 0.5744 0.5309 0.062 Uiso 1 1 calc R U . . .
C7 C 0.2676(8) 0.5528(9) 0.0814(5) 0.053(2) Uani 1 1 d D . . . .
C8 C 0.1450(8) 0.6495(9) 0.0282(5) 0.0502(18) Uani 1 1 d . . . . .
H8A H 0.1300 0.7294 0.0600 0.060 Uiso 1 1 calc R U . . .
C9 C 0.0474(8) 0.6299(9) -0.0685(5) 0.0498(18) Uani 1 1 d . . . . .
H9A H -0.0321 0.6992 -0.1015 0.060 Uiso 1 1 calc R U . . .
C10 C 0.1806(8) 0.4208(9) -0.0699(5) 0.055(2) Uani 1 1 d . . . . .
H10A H 0.1941 0.3437 -0.1040 0.066 Uiso 1 1 calc R U . . .
C11 C 0.2839(9) 0.4358(9) 0.0289(6) 0.066(2) Uani 1 1 d . . . . .
H11A H 0.3649 0.3681 0.0611 0.080 Uiso 1 1 calc R U . . .
N3 N 0.8089(10) 0.0588(11) 0.7661(6) 0.071(2) Uani 1 1 d . . . . .
O1 O 0.6800(9) 0.1047(12) 0.7117(6) 0.132(3) Uani 1 1 d . . . . .
O2 O 0.8363(12) -0.0765(8) 0.7809(7) 0.127(3) Uani 1 1 d . . . . .
O3 O 0.9117(9) 0.1559(10) 0.8058(6) 0.110(2) Uani 1 1 d . . . . .

loop_
_atom_site_aniso_label
_atom_site_aniso_U_11
_atom_site_aniso_U_22
_atom_site_aniso_U_33
_atom_site_aniso_U_23
_atom_site_aniso_U_13
_atom_site_aniso_U_12
Ag1 0.0627(4) 0.0946(6) 0.0269(4) -0.0019(3) 0.0094(3) 0.0045(4)
S1 0.0457(14) 0.0547(14) 0.0308(12) 0.0030(9) 0.0136(10) -0.0025(12)
C6 0.052(6) 0.049(4) 0.038(4) 0.001(3) 0.018(3) -0.004(4)
C6' 0.0457(14) 0.0547(14) 0.0308(12) 0.0030(9) 0.0136(10) -0.0025(12)
S1' 0.052(6) 0.049(4) 0.038(4) 0.001(3) 0.018(3) -0.004(4)
N1 0.051(4) 0.062(4) 0.024(3) 0.003(3) 0.015(3) 0.011(3)
N2 0.053(4) 0.060(4) 0.029(3) 0.001(3) 0.013(3) -0.001(3)
C1 0.054(5) 0.061(5) 0.038(4) 0.010(4) 0.023(4) 0.013(4)
C2 0.049(4) 0.051(5) 0.041(4) 0.007(4) 0.020(4) 0.009(4)
C3 0.054(4) 0.044(4) 0.030(4) -0.006(3) 0.011(3) 0.002(4)
C4 0.074(5) 0.045(4) 0.039(4) -0.001(3) 0.031(4) -0.003(4)
C5 0.053(4) 0.057(5) 0.036(4) 0.002(3) 0.019(4) 0.004(4)
C7 0.056(4) 0.051(5) 0.036(4) -0.001(4) 0.016(4) -0.010(4)
C8 0.054(4) 0.049(5) 0.048(5) 0.009(4) 0.029(4) 0.000(4)
C9 0.044(4) 0.049(5) 0.044(4) 0.010(4) 0.017(3) 0.000(4)
C10 0.053(4) 0.055(5) 0.038(4) -0.004(3) 0.014(4) 0.001(4)
C11 0.067(5) 0.053(5) 0.045(5) 0.005(4) 0.010(4) 0.012(4)
N3 0.074(5) 0.082(6) 0.058(5) 0.011(4) 0.037(4) 0.007(5)
O1 0.082(5) 0.202(9) 0.103(6) 0.064(6) 0.045(5) 0.033(6)
O2 0.179(9) 0.062(5) 0.154(9) 0.025(5) 0.101(8) 0.012(5)
O3 0.115(6) 0.106(6) 0.105(6) -0.024(5) 0.060(5) -0.018(5)

loop_
_atom_type_symbol
_atom_type_description
_atom_type_scat_dispersion_real
_atom_type_scat_dispersion_imag
_atom_type_scat_source
C C 0.0033 0.0016 'International Tables Vol C Tables 4.2.6.8 and 6.1.1.4'
H H 0.0000 0.0000 'International Tables Vol C Tables 4.2.6.8 and 6.1.1.4'
N N 0.0061 0.0033 'International Tables Vol C Tables 4.2.6.8 and 6.1.1.4'
O O 0.0106 0.0060 'International Tables Vol C Tables 4.2.6.8 and 6.1.1.4'
S S 0.1246 0.1234 'International Tables Vol C Tables 4.2.6.8 and 6.1.1.4'
Ag Ag -0.8971 1.1015 'International Tables Vol C Tables 4.2.6.8 and 6.1.1.4'

loop_
_geom_angle_atom_site_label_1
_geom_angle_atom_site_label_2
_geom_angle_atom_site_label_3
_geom_angle
_geom_angle_site_symmetry_3
N1 Ag1 N2 171.0(2) 1_656
C3 S1 C6 103.1(4) .
C7 C6 S1 104.0(6) .
C7 C6 H6A 111.0 .
S1 C6 H6A 111.0 .
C7 C6 H6B 111.0 .
S1 C6 H6B 111.0 .
H6A C6 H6B 109.0 .
C3 C6' S1' 101.4(13) .
C3 C6' H6'A 111.5 .
S1' C6' H6'A 111.5 .
C3 C6' H6'B 111.5 .
S1' C6' H6'B 111.5 .
H6'A C6' H6'B 109.3 .
C6' S1' C7 98.4(8) .
C5 N1 C1 116.3(6) .
C5 N1 Ag1 122.4(5) .
C1 N1 Ag1 120.9(5) .
C9 N2 C10 116.4(6) .
C9 N2 Ag1 126.5(5) 1_454
C10 N2 Ag1 116.9(5) 1_454
N1 C1 C2 122.8(7) .
N1 C1 H1A 118.6 .
C2 C1 H1A 118.6 .
C3 C2 C1 120.3(7) .
C3 C2 H2A 119.8 .
C1 C2 H2A 119.8 .
C2 C3 C4 117.1(6) .
C2 C3 C6' 133.9(18) .
C4 C3 C6' 104(2) .
C2 C3 S1 116.0(6) .
C4 C3 S1 126.9(6) .
C5 C4 C3 118.3(7) .
C5 C4 H4A 120.9 .
C3 C4 H4A 120.9 .
N1 C5 C4 125.1(8) .
N1 C5 H5A 117.4 .
C4 C5 H5A 117.4 .
C8 C7 C11 116.5(7) .
C8 C7 C6 126.3(8) .
C11 C7 C6 117.1(8) .
C8 C7 S1' 106.4(7) .
C11 C7 S1' 133.5(7) .
C9 C8 C7 121.0(7) .
C9 C8 H8A 119.5 .
C7 C8 H8A 119.5 .
N2 C9 C8 124.0(7) .
N2 C9 H9A 118.0 .
C8 C9 H9A 118.0 .
C11 C10 N2 122.0(8) .
C11 C10 H10A 119.0 .
N2 C10 H10A 119.0 .
C10 C11 C7 120.1(7) .
C10 C11 H11A 120.0 .
C7 C11 H11A 120.0 .
O2 N3 O1 121.0(11) .
O2 N3 O3 120.1(9) .
O1 N3 O3 118.9(10) .

loop_
_geom_bond_atom_site_label_1
_geom_bond_atom_site_label_2
_geom_bond_distance
_geom_bond_site_symmetry_2
Ag1 N1 2.172(6) .
Ag1 N2 2.188(6) 1_656
S1 C3 1.761(7) .
S1 C6 1.827(9) .
C6 C7 1.518(10) .
C6 H6A 0.9700 .
C6 H6B 0.9700 .
C6' C3 1.529(18) .
C6' S1' 1.834(19) .
C6' H6'A 0.9700 .
C6' H6'B 0.9700 .
S1' C7 1.848(12) .
N1 C5 1.317(9) .
N1 C1 1.358(9) .
N2 C9 1.338(9) .
N2 C10 1.377(9) .
N2 Ag1 2.188(6) 1_454
C1 C2 1.375(10) .
C1 H1A 0.9300 .
C2 C3 1.367(10) .
C2 H2A 0.9300 .
C3 C4 1.415(11) .
C4 C5 1.369(11) .
C4 H4A 0.9300 .
C5 H5A 0.9300 .
C7 C8 1.383(10) .
C7 C11 1.400(11) .
C8 C9 1.341(10) .
C8 H8A 0.9300 .
C9 H9A 0.9300 .
C10 C11 1.371(11) .
C10 H10A 0.9300 .
C11 H11A 0.9300 .
N3 O2 1.191(9) .
N3 O1 1.224(10) .
N3 O3 1.242(10) .

loop_
_geom_torsion_atom_site_label_1
_geom_torsion_atom_site_label_2
_geom_torsion_atom_site_label_3
_geom_torsion_atom_site_label_4
_geom_torsion
_geom_torsion_site_symmetry_1
C3 S1_a C6_a C7 173.4(6) .
C3 C6' S1' C7 179(2) .
C5 N1 C1 C2 -2.4(10) .
Ag1 N1 C1 C2 170.0(6) .
N1 C1 C2 C3 -0.4(11) .
C1 C2 C3 C4 2.9(11) .
C1 C2 C3 C6' 153.3(18) .
C1 C2 C3 S1 -174.5(6) .
S1' C6' C3 C2 120.7(16) .
S1' C6' C3 C4 -86(2) .
S1' C6' C3 S1 54.5(12) .
C6 S1 C3 C2 171.0(6) .
C6 S1 C3 C4 -6.0(8) .
C6 S1 C3 C6' -56(2) .
C2 C3 C4 C5 -2.5(11) .
C6' C3 C4 C5 -161.0(10) .
S1 C3 C4 C5 174.5(6) .
C1 N1 C5 C4 2.9(11) .
Ag1 N1 C5 C4 -169.4(6) .
C3 C4 C5 N1 -0.4(12) .
S1 C6 C7 C8 108.5(8) .
S1 C6 C7 C11 -76.1(9) .
S1 C6 C7 S1' 56.5(10) .
C6' S1' C7 C8 164.7(17) .
C6' S1' C7 C11 8(2) .
C6' S1' C7 C6 -56.7(19) .
C11 C7 C8 C9 0.5(11) .
C6 C7 C8 C9 175.9(8) .
S1' C7 C8 C9 -161.1(7) .
C10 N2 C9 C8 -3.1(11) .
Ag1 N2 C9 C8 171.0(5) 1_454
C7 C8 C9 N2 1.5(12) .
C9 N2 C10 C11 2.9(11) .
Ag1 N2 C10 C11 -171.7(6) 1_454
N2 C10 C11 C7 -1.2(13) .
C8 C7 C11 C10 -0.5(12) .
C6 C7 C11 C10 -176.4(8) .
S1' C7 C11 C10 154.7(9) .
